data_1519098
loop_
_publ_author_name
'S. Blanchandin'
'J.C. Champarnaud-Mesjard'
'P. Thomas'
'B. Frit'

_publ_section_title
;
 Crystal structure of BiNbTe2O8
;
_journal_name_full 'Solid State Sciences'
_journal_page_first 223
_journal_page_last 228
_journal_volume 2
_journal_year 2000
_chemical_formula_sum 'Bi Nb O8 Te2'
_chemical_formula_weight 685.09
_space_group_IT_number 61
_symmetry_cell_setting orthorhombic
_symmetry_Int_Tables_number 61
_symmetry_space_group_name_Hall '-P 2ac 2ab'
_symmetry_space_group_name_H-M 'P b c a'
_cell_angle_alpha 90
_cell_angle_beta 90
_cell_angle_gamma 90
_cell_formula_units_Z 8
_cell_length_a 5.6109(7)
_cell_length_b 8.1277(8)
_cell_length_c 31.205(3)
_cell_volume 1423.1(3)
_diffrn_ambient_temperature 293
_diffrn_radiation_probe x-ray
_diffrn_radiation_type MoK\a
_diffrn_radiation_wavelength 0.71073
_exptl_absorpt_coefficient_mu 34.354
_exptl_crystal_density_diffrn 6.39
_exptl_crystal_density_meas 6.36
_exptl_crystal_F_000 2336
_refine_ls_goodness_of_fit_ref 1.005
_refine_ls_number_parameters 110
_refine_ls_number_reflns 1731
_refine_ls_R_factor_gt 0.0512
_refine_ls_wR_factor_gt 0.0948
_cod_data_source_file SSS-2000-2-223-228.cif
_cod_data_source_block BiNbTe2O8
_cod_database_code 1519098

loop_
_symmetry_equiv_pos_site_id
_symmetry_equiv_pos_as_xyz
1 x,y,z
2 1/2-x,-y,1/2+z
3 1/2+x,1/2-y,-z
4 -x,1/2+y,1/2-z
5 -x,-y,-z
6 1/2+x,y,1/2-z
7 1/2-x,1/2+y,z
8 x,1/2-y,1/2+z

loop_
_atom_site_aniso_label
_atom_site_aniso_U_11
_atom_site_aniso_U_22
_atom_site_aniso_U_33
_atom_site_aniso_U_23
_atom_site_aniso_U_13
_atom_site_aniso_U_12
Bi 0.0180(10) 0.0150(10) 0.0180(10) 0.0000(10) -0.0010(10) 0.0000(10)
Te1 0.0160(10) 0.0150(10) 0.0160(10) 0.0010(10) 0.0000(10) 0.0000(10)
Te2 0.0160(10) 0.0150(10) 0.0150(10) 0.0010(10) -0.0010(10) -0.0010(10)
Nb 0.0140(10) 0.0120(10) 0.0130(10) 0.0000(10) -0.0010(10) -0.0010(10)
O1 0.030(6) 0.008(5) 0.019(8) 0.004(5) -0.022(6) -0.009(5)
O2 0.019(5) 0.018(6) 0.009(6) 0.006(6) -0.010(5) 0.001(5)
O3 0.020(6) 0.021(7) 0.007(6) 0.002(5) 0.000(5) 0.008(5)
O4 0.016(6) 0.017(6) 0.016(7) 0.004(5) 0.001(6) -0.003(5)
O5 0.033(8) 0.000(5) 0.030(8) -0.006(5) 0.010(6) 0.003(5)
O6 0.021(7) 0.022(7) 0.011(7) -0.008(6) -0.003(6) -0.002(5)
O7 0.020(6) 0.007(5) 0.029(8) -0.005(5) 0.020(6) -0.003(4)
O8 0.025(7) 0.032(7) 0.017(7) 0.007(6) -0.010(6) -0.008(6)

loop_
_atom_site_label
_atom_site_type_symbol
_atom_site_thermal_displace_type
_atom_site_fract_x
_atom_site_fract_y
_atom_site_fract_z
_atom_site_occupancy
_atom_site_U_iso_or_equiv
_atom_site_calc_flag
_atom_site_refinement_flags
_atom_site_disorder_assembly
_atom_site_disorder_group
Bi Bi Uani 0.20590(10) 0.63730(10) 0.03990(10) 1.000 0.0170(6) . . . .
Te1 Te Uani 0.7647(2) 0.36820(10) 0.08010(10) 1.000 0.0157(6) . . . .
Te2 Te Uani 0.2602(2) 0.62980(10) 0.16500(10) 1.000 0.0153(6) . . . .
Nb Nb Uani 0.2631(2) 0.4429(2) 0.29080(10) 1.000 0.0130(6) . . . .
O1 O Uani 0.0520(3) 0.4757(13) 0.2433(5) 1.000 0.019(4) . . . .
O2 O Uani 0.4880(2) 0.3792(13) 0.0447(4) 1.000 0.015(3) . . . .
O3 O Uani 0.9870(2) 0.3324(14) 0.0352(4) 1.000 0.016(4) . . . .
O4 O Uani 0.9950(2) 0.4877(14) 0.1586(5) 1.000 0.016(4) . . . .
O5 O Uani 0.2650(2) 0.2213(11) 0.2963(5) 1.000 0.021(4) . . . .
O6 O Uani 0.4930(2) 0.4604(16) 0.1662(4) 1.000 0.018(4) . . . .
O7 O Uani 0.8360(2) 0.6009(12) 0.0687(5) 1.000 0.019(4) . . . .
O8 O Uani 0.3040(3) 0.6825(16) 0.1072(4) 1.000 0.025(4) . . . .

loop_
_geom_angle_atom_site_label_1
_geom_angle_atom_site_label_2
_geom_angle_atom_site_label_3
_geom_angle
_geom_angle_site_symmetry_1
_geom_angle_site_symmetry_2
_geom_angle_site_symmetry_3
_geom_angle_publ_flag
O2 Bi O8 85.9(4) . . . yes
Te1 Bi O2 84.71(16) 1_455 . . yes
O2 Bi O3 63.68(18) . . 1_455 yes
O2 Bi O7 114.9(3) . . 1_455 yes
O2 Bi O3 112.2(4) . . 5_665 yes
Te1 Bi O2 150.1(3) 7_555 . . yes
O2 Bi O2 169.3(3) . . 7_555 yes
O2 Bi O3 95.8(2) . . 7_655 yes
Te1 Bi O8 86.6(3) 1_455 . . yes
O3 Bi O8 108.1(4) 1_455 . . yes
O7 Bi O8 82.7(4) 1_455 . . yes
O3 Bi O8 161.9(4) 5_665 . . yes
Te1 Bi O8 75.9(2) 7_555 . . yes
O2 Bi O8 84.9(4) 7_555 . . yes
O3 Bi O8 76.3(4) 7_655 . . yes
Te1 Bi O3 32.3(2) 1_455 . 1_455 yes
Te1 Bi O7 31.0(2) 1_455 . 1_455 yes
Te1 Bi O3 95.00(18) 1_455 . 5_665 yes
Te1 Bi Te1 70.95(4) 1_455 . 7_555 yes
Te1 Bi O2 100.27(18) 1_455 . 7_555 yes
Te1 Bi O3 162.8(3) 1_455 . 7_655 yes
O3 Bi O7 60.1(3) 1_455 . 1_455 yes
O3 Bi O3 81.5(3) 1_455 . 5_665 yes
Te1 Bi O3 99.52(14) 7_555 . 1_455 yes
O2 Bi O3 124.78(17) 7_555 . 1_455 yes
O3 Bi O3 158.0(3) 1_455 . 7_655 yes
O3 Bi O7 89.4(4) 5_665 . 1_455 yes
Te1 Bi O7 40.2(2) 7_555 . 1_455 yes
O2 Bi O7 69.4(3) 7_555 . 1_455 yes
O3 Bi O7 141.3(4) 7_655 . 1_455 yes
Te1 Bi O3 87.58(18) 7_555 . 5_665 yes
O2 Bi O3 77.0(4) 7_555 . 5_665 yes
O3 Bi O3 100.7(4) 5_665 . 7_655 yes
Te1 Bi O2 30.4(2) 7_555 . 7_555 yes
Te1 Bi O3 102.5(2) 7_555 . 7_655 yes
O2 Bi O3 76.6(2) 7_555 . 7_655 yes
O2 Te1 O3 96.6(4) . . . yes
O2 Te1 O7 90.9(4) . . . yes
Bi Te1 O2 109.6(3) 1_655 . . yes
Bi Te1 O2 36.6(3) 7_545 . . yes
O2 Te1 O7 75.6(4) . . 7_645 yes
O3 Te1 O7 83.1(5) . . . yes
Bi Te1 O3 51.1(3) 1_655 . . yes
Bi Te1 O3 98.6(3) 7_545 . . yes
O3 Te1 O7 84.3(4) . . 7_645 yes
Bi Te1 O7 36.64(18) 1_655 . . yes
Bi Te1 O7 127.5(3) 7_545 . . yes
O7 Te1 O7 160.4(6) . . 7_645 yes
Bi Te1 Bi 137.62(12) 1_655 . 7_545 yes
Bi Te1 O7 135.3(3) 1_655 . 7_645 yes
Bi Te1 O7 40.37(17) 7_545 . 7_645 yes
O6 Te2 O8 95.4(5) . . . yes
O4 Te2 O6 95.8(4) 1_455 . . yes
O4 Te2 O8 98.1(5) 1_455 . . yes
O1 Nb O5 102.5(5) . . . yes
O1 Nb O4 161.9(5) . . 6_455 yes
O1 Nb O6 92.3(4) . . 6_455 yes
O1 Nb O1 94.2(5) . . 6_555 yes
O1 Nb O5 82.9(5) . . 7_555 yes
O4 Nb O5 95.7(5) 6_455 . . yes
O5 Nb O6 90.7(5) . . 6_455 yes
O1 Nb O5 100.5(4) 6_555 . . yes
O5 Nb O5 169.6(6) . . 7_555 yes
O4 Nb O6 87.3(4) 6_455 . 6_455 yes
O1 Nb O4 82.6(5) 6_555 . 6_455 yes
O4 Nb O5 79.2(4) 6_455 . 7_555 yes
O1 Nb O6 165.6(5) 6_555 . 6_455 yes
O5 Nb O6 80.1(5) 7_555 . 6_455 yes
O1 Nb O5 87.9(4) 6_555 . 7_555 yes
Nb O1 Nb 156.0(6) . . 6_455 yes
Bi O2 Te1 124.0(5) . . . yes
Bi O2 Bi 113.67(8) . . 7_545 yes
Bi O2 Te1 113.0(5) 7_545 . . yes
Bi O3 Te1 96.6(5) 1_655 . . yes
Bi O3 Te1 112.2(2) 5_665 . . yes
Bi O3 Te1 122.7(6) 7_645 . . yes
Bi O3 Bi 98.5(4) 1_655 . 5_665 yes
Bi O3 Bi 106.01(12) 1_655 . 7_645 yes
Bi O3 Bi 115.3(5) 5_665 . 7_645 yes
Te2 O4 Nb 121.2(8) 1_655 . 6_555 yes
Nb O5 Nb 169.3(8) . . 7_545 yes
Te2 O6 Nb 125.3(7) . . 6_555 yes
Bi O7 Te1 112.4(4) 1_655 . . yes
Te1 O7 Te1 147.2(5) . . 7_655 yes
Bi O7 Te1 99.4(3) 1_655 . 7_655 yes
Bi O8 Te2 148.1(5) . . . yes

loop_
_geom_bond_atom_site_label_1
_geom_bond_atom_site_label_2
_geom_bond_distance
_geom_bond_site_symmetry_1
_geom_bond_site_symmetry_2
_geom_bond_publ_flag
Bi O2 2.632(9) . . yes
Bi O8 2.202(12) . . yes
Bi Te1 3.534(2) . 1_455 yes
Bi O3 2.770(10) . 1_455 yes
Bi O7 2.281(7) . 1_455 yes
Bi O3 2.593(12) . 5_665 yes
Bi Te1 3.474(2) . 7_555 yes
Bi O2 2.252(9) . 7_555 yes
Bi O3 2.346(8) . 7_655 yes
Te1 O2 1.908(8) . . yes
Te1 O3 1.898(10) . . yes
Te1 O7 1.966(10) . . yes
Te1 O7 2.273(10) . 7_645 yes
Te2 O6 1.898(10) . . yes
Te2 O8 1.870(13) . . yes
Te2 O4 1.894(7) . 1_455 yes
Nb O1 1.916(12) . . yes
Nb O5 1.809(9) . . yes
Nb O4 2.078(12) . 6_455 yes
Nb O6 2.029(9) . 6_455 yes
Nb O1 1.957(9) . 6_555 yes
Nb O5 2.275(9) . 7_555 yes

loop_
_geom_torsion_atom_site_label_1
_geom_torsion_atom_site_label_2
_geom_torsion_atom_site_label_3
_geom_torsion_atom_site_label_4
_geom_torsion
_geom_torsion_site_symmetry_1
_geom_torsion_site_symmetry_2
_geom_torsion_site_symmetry_3
_geom_torsion_site_symmetry_4
_geom_torsion_publ_flag
O8 Bi O2 Te1 -31.1(6) . . . . no
O8 Bi O2 Bi 113.1(5) . . . 7_545 no
Te1 Bi O2 Te1 -118.0(5) 1_455 . . . no
Te1 Bi O2 Bi 26.2(5) 1_455 . . 7_545 no
O3 Bi O2 Te1 -143.6(7) 1_455 . . . no
O3 Bi O2 Bi 0.6(4) 1_455 . . 7_545 no
O7 Bi O2 Te1 -111.1(6) 1_455 . . . no
O7 Bi O2 Bi 33.1(7) 1_455 . . 7_545 no
O3 Bi O2 Te1 148.8(5) 5_665 . . . no
O3 Bi O2 Bi -67.1(5) 5_665 . . 7_545 no
Te1 Bi O2 Te1 -83.0(5) 7_555 . . . no
Te1 Bi O2 Bi 61.2(8) 7_555 . . 7_545 no
O3 Bi O2 Te1 44.7(6) 7_655 . . . no
O3 Bi O2 Bi -171.1(5) 7_655 . . 7_545 no
O2 Bi O8 Te2 -79.3(9) . . . . no
Te1 Bi O8 Te2 5.6(9) 1_455 . . . no
O3 Bi O8 Te2 -18.8(10) 1_455 . . . no
O7 Bi O8 Te2 36.5(9) 1_455 . . . no
Te1 Bi O8 Te2 76.8(8) 7_555 . . . no
O2 Bi O8 Te2 106.3(9) 7_555 . . . no
O3 Bi O8 Te2 -176.3(10) 7_655 . . . no
O2 Bi Te1 O2 -129.0(4) . . 1_455 1_455 no
O2 Bi Te1 O3 -46.6(5) . . 1_455 1_455 no
O2 Bi Te1 O7 167.8(8) . . 1_455 1_455 no
O2 Bi Te1 O7 -39.9(5) . . 1_455 7_545 no
O8 Bi Te1 O2 144.8(4) . . 1_455 1_455 no
O8 Bi Te1 O3 -132.7(4) . . 1_455 1_455 no
O8 Bi Te1 O7 81.6(8) . . 1_455 1_455 no
O8 Bi Te1 O7 -126.1(5) . . 1_455 7_545 no
O2 Bi O3 Te1 126.2(5) . . 1_455 1_455 no
O2 Bi O3 Bi -0.6(4) . . 1_455 7_545 no
O8 Bi O3 Te1 50.5(4) . . 1_455 1_455 no
O8 Bi O3 Bi -76.3(4) . . 1_455 7_545 no
O2 Bi O7 Te1 -13.4(8) . . 1_455 1_455 no
O2 Bi O7 Te1 158.7(4) . . 1_455 7_555 no
O8 Bi O7 Te1 -95.5(7) . . 1_455 1_455 no
O8 Bi O7 Te1 76.7(5) . . 1_455 7_555 no
O2 Bi O3 Te1 -43.8(5) . . 5_665 5_665 no
O2 Bi Te1 O7 -41.5(7) . . 7_555 1_455 no
O2 Bi Te1 O2 158.5(7) . . 7_555 7_555 no
O2 Bi Te1 O3 -112.0(5) . . 7_555 7_555 no
O2 Bi Te1 O7 160.0(6) . . 7_555 7_555 no
O8 Bi Te1 O7 -95.5(6) . . 7_555 1_455 no
O8 Bi Te1 O2 104.5(6) . . 7_555 7_555 no
O8 Bi Te1 O3 -166.1(5) . . 7_555 7_555 no
O8 Bi Te1 O7 106.0(6) . . 7_555 7_555 no
O8 Bi O2 Bi 77.8(5) . . 7_555 7_555 no
O8 Bi O2 Te1 -70.5(5) . . 7_555 7_555 no
O2 Bi O3 Bi -172.9(4) . . 7_655 7_555 no
O2 Bi O3 Te1 -63.8(6) . . 7_655 7_655 no
O8 Bi O3 Bi -88.6(5) . . 7_655 7_555 no
O8 Bi O3 Te1 20.5(5) . . 7_655 7_655 no
O3 Te1 O2 Bi -120.0(6) . . . . no
O3 Te1 O2 Bi 95.6(5) . . . 7_545 no
O7 Te1 O2 Bi -36.8(6) . . . . no
O7 Te1 O2 Bi 178.8(6) . . . 7_545 no
Bi Te1 O2 Bi -69.0(5) 1_655 . . . no
Bi Te1 O2 Bi 146.6(3) 1_655 . . 7_545 no
Bi Te1 O2 Bi 144.4(9) 7_545 . . . no
O7 Te1 O2 Bi 157.6(6) 7_645 . . . no
O7 Te1 O2 Bi 13.2(5) 7_645 . . 7_545 no
O2 Te1 O3 Bi 109.9(4) . . . 1_655 no
O2 Te1 O3 Bi 7.9(5) . . . 5_665 no
O2 Te1 O3 Bi -136.2(5) . . . 7_645 no
O7 Te1 O3 Bi 19.8(4) . . . 1_655 no
O7 Te1 O3 Bi -82.2(5) . . . 5_665 no
O7 Te1 O3 Bi 133.7(6) . . . 7_645 no
Bi Te1 O3 Bi -102.0(5) 1_655 . . 5_665 no
Bi Te1 O3 Bi 113.8(5) 1_655 . . 7_645 no
Bi Te1 O3 Bi 146.85(19) 7_545 . . 1_655 no
Bi Te1 O3 Bi 44.8(4) 7_545 . . 5_665 no
Bi Te1 O3 Bi -99.3(4) 7_545 . . 7_645 no
O7 Te1 O3 Bi -175.3(4) 7_645 . . 1_655 no
O7 Te1 O3 Bi 82.7(5) 7_645 . . 5_665 no
O7 Te1 O3 Bi -61.4(5) 7_645 . . 7_645 no
O2 Te1 O7 Bi -122.8(6) . . . 1_655 no
O2 Te1 O7 Te1 71.7(12) . . . 7_655 no
O3 Te1 O7 Bi -26.3(6) . . . 1_655 no
O3 Te1 O7 Te1 168.2(12) . . . 7_655 no
Bi Te1 O7 Te1 -165.5(17) 1_655 . . 7_655 no
Bi Te1 O7 Bi -121.9(3) 7_545 . . 1_655 no
Bi Te1 O7 Te1 72.6(15) 7_545 . . 7_655 no
O2 Te1 O7 Bi -12.2(5) . . 7_645 7_545 no
O2 Te1 O7 Te1 -178.6(13) . . 7_645 7_645 no
O3 Te1 O7 Bi -110.5(5) . . 7_645 7_545 no
O3 Te1 O7 Te1 83.1(12) . . 7_645 7_645 no
O8 Te2 O6 Nb 128.1(7) . . . 6_555 no
O4 Te2 O6 Nb -133.2(7) 1_455 . . 6_555 no
O6 Te2 O8 Bi 88.9(9) . . . . no
O4 Te2 O8 Bi -7.8(10) 1_455 . . . no
O6 Te2 O4 Nb 106.2(6) . . 1_455 6_455 no
O8 Te2 O4 Nb -157.5(6) . . 1_455 6_455 no
O5 Nb O1 Nb 46.0(16) . . . 6_455 no
O6 Nb O1 Nb -45.2(16) 6_455 . . 6_455 no
O1 Nb O1 Nb 147.7(16) 6_555 . . 6_455 no
O5 Nb O1 Nb -125.0(16) 7_555 . . 6_455 no
O5 Nb O4 Te2 131.3(6) . . 6_455 6_555 no
O1 Nb O6 Te2 -49.1(7) . . 6_455 6_455 no
O5 Nb O6 Te2 -151.6(7) . . 6_455 6_455 no
O1 Nb O1 Nb -49.5(16) . . 6_555 6_555 no
O5 Nb O1 Nb 54.0(16) . . 6_555 6_555 no
